data_7014294
loop_
_publ_author_name
'Bim Graham'
'Leone Spiccia'
'Gary D. Fallon'
'Milton T. W. Hearn'
'Frank E. Mabbs'
'Boujemaa Moubaraki'
'Keith S. Murray'

_publ_contact_author_address
;
School of Chemistry
P.O. Box 23
Monash University
Victoria  3800
Australia
;
_publ_contact_author_email leone.spiccia@sci.monash.edu.au
_publ_contact_author_fax '+61 3 9905 4597'
_publ_contact_author_name 'Leone Spiccia'
_publ_section_title
;
 Structure and magnetic properties of tri- and hexa-nuclear
 hydroxo-bridged copper(II) complexes formed by a trimacrocyclic
 derivative of 1,4,7-triazacyclononane
;
_journal_coden_Cambridge 186
_journal_name_full 'J. Chem. Soc., Dalton Trans.'
_journal_page_first 1226
_journal_page_last 1232
_journal_paper_doi 10.1039/B105595J
_journal_year 2002
_chemical_formula_sum 'C27 H63.4 Cl4 Cu3 N9 O23.2'
_chemical_formula_weight 1217.89
_space_group_IT_number 2
_symmetry_cell_setting triclinic
_symmetry_Int_Tables_number 2
_symmetry_space_group_name_Hall '-P 1'
_symmetry_space_group_name_H-M 'P -1'
_audit_creation_date 2001-05-15
_audit_creation_method 'by teXsan v1.8'
_audit_update_record
;
?
;
_cell_angle_alpha 67.028(1)
_cell_angle_beta 72.983(1)
_cell_angle_gamma 67.912(1)
_cell_formula_units_Z 2
_cell_length_a 12.1020(5)
_cell_length_b 13.6888(7)
_cell_length_c 17.053(1)
_cell_measurement_temperature 173(2)
_cell_volume 2374.6(2)
_computing_cell_refinement 'HKL Scalepack (Otwinowski & Minor 1997)'
_computing_data_collection 'Collect (Nonius BV, 1997-2000)'
_computing_data_reduction 'HKL Denzo and Scalepack (Otwinowski & Minor 1997)'
_computing_publication_material 'teXsan (MSC, 1992-1997)'
_computing_structure_refinement 'teXsan (MSC, 1992-1997)'
_computing_structure_solution 'teXsan (MSC, 1992-1997)'
_diffrn_ambient_temperature 173(2)
_diffrn_detector_area_resol_mean 9
_diffrn_measurement_device '95mm CCD camera on \k-goniostat'
_diffrn_measurement_device_type KappaCCD
_diffrn_measurement_method CCD
_diffrn_radiation_monochromator 'horizonally mounted graphite crystal'
_diffrn_radiation_source 'X-ray tube'
_diffrn_radiation_type 'Mo K\a'
_diffrn_radiation_wavelength 0.7107
_diffrn_reflns_av_R_equivalents 0.03385
_diffrn_reflns_av_sigmaI/netI 0.100
_diffrn_reflns_limit_h_max 14
_diffrn_reflns_limit_h_min 0
_diffrn_reflns_limit_k_max 19
_diffrn_reflns_limit_k_min -17
_diffrn_reflns_limit_l_max 24
_diffrn_reflns_limit_l_min -22
_diffrn_reflns_number 21040
_diffrn_reflns_reduction_process 'Lp corrections applied'
_diffrn_reflns_theta_max 30.08
_diffrn_reflns_theta_min 1.78
_exptl_absorpt_coefficient_mu 1.645
_exptl_absorpt_correction_type numerical
_exptl_crystal_colour aqua
_exptl_crystal_density_diffrn 1.703
_exptl_crystal_density_meas ?
_exptl_crystal_description acicular
_exptl_crystal_F_000 1258.00
_exptl_crystal_size_max 0.20
_exptl_crystal_size_mid 0.10
_exptl_crystal_size_min 0.10
_refine_diff_density_max 1.48
_refine_diff_density_min -0.88
_refine_ls_extinction_method none
_refine_ls_goodness_of_fit_all 1.517
_refine_ls_goodness_of_fit_ref 1.741
_refine_ls_hydrogen_treatment noref
_refine_ls_matrix_type full
_refine_ls_number_constraints 0
_refine_ls_number_parameters 640
_refine_ls_number_reflns 6897
_refine_ls_number_restraints 0
_refine_ls_R_factor_all 0.1012
_refine_ls_R_factor_gt 0.0488
_refine_ls_shift/su_max 3.4056
_refine_ls_shift/su_mean 0.1122
_refine_ls_structure_factor_coef F
_refine_ls_weighting_details 'w = 1/[\s^2^(Fo)]'
_refine_ls_weighting_scheme sigma
_refine_ls_wR_factor_all 0.0677
_refine_ls_wR_factor_ref 0.0573
_reflns_number_gt 6897
_reflns_number_total 12260
_reflns_threshold_expression I>3.00\s(I)
_cod_data_source_file B105595J.TXT
_cod_data_source_block k014
_cod_original_sg_symbol_H-M 'P -1       '
_cod_original_formula_sum 'C27 H63.40 Cl4 Cu3 N9 O23.20 '
_cod_database_code 7014294

loop_
_symmetry_equiv_pos_as_xyz
'   +x,   +y,   +z'
'   -x,   -y,   -z'

loop_
_atom_site_label
_atom_site_fract_x
_atom_site_fract_y
_atom_site_fract_z
_atom_site_U_iso_or_equiv
_atom_site_occupancy
_atom_site_refinement_flags
_atom_site_adp_type
_atom_site_calc_flag
_atom_site_calc_attached_atom
Cu(1) -0.51826(5) 0.16318(5) 0.71894(4) 0.0281(2) 1.000 . Uani d ?
Cu(2) -0.34954(5) 0.18507(5) 0.79758(4) 0.0293(2) 1.000 . Uani d ?
Cu(3) 0.11896(5) 0.20637(4) 0.23840(4) 0.0239(2) 1.000 . Uani d ?
Cl(1) 0.0404(1) 0.2653(1) 0.92975(9) 0.0355(4) 1.000 . Uani d ?
Cl(2) 0.1448(1) 0.0409(1) 0.57156(9) 0.0340(3) 1.000 . Uani d ?
Cl(3) 0.3891(1) 0.1200(1) 0.09340(9) 0.0322(3) 1.000 . Uani d ?
Cl(4) 0.5124(2) 0.3069(1) 0.2607(1) 0.0544(5) 1.000 . Uani d ?
O(1) -0.5066(3) 0.2642(3) 0.7650(3) 0.056(1) 1.000 . Uani d ?
O(2) -0.3366(2) 0.1176(2) 0.7081(2) 0.0252(9) 1.000 . Uani d ?
O(3) 0.0329(3) 0.1042(3) 0.2430(2) 0.031(1) 1.000 . Uani d ?
O(4) 0.2245(3) 0.0762(2) 0.3185(2) 0.0282(9) 1.000 . Uani d ?
O(5) -0.0051(7) 0.3379(4) 0.9770(3) 0.127(3) 1.000 . Uani d ?
O(6) -0.0148(5) 0.1804(4) 0.9662(3) 0.091(2) 1.000 . Uani d ?
O(7) 0.1649(4) 0.2150(6) 0.9336(4) 0.124(2) 1.000 . Uani d ?
O(8) 0.0263(3) 0.3259(3) 0.8411(2) 0.047(1) 1.000 . Uani d ?
O(9) 0.2057(3) -0.0339(4) 0.6422(3) 0.058(1) 1.000 . Uani d ?
O(10) 0.1507(4) 0.1507(3) 0.5505(3) 0.063(2) 1.000 . Uani d ?
O(11) 0.0193(3) 0.0445(3) 0.5955(2) 0.041(1) 1.000 . Uani d ?
O(12) 0.1959(4) 0.0034(4) 0.4985(3) 0.064(1) 1.000 . Uani d ?
O(13) 0.2642(3) 0.1222(3) 0.1283(2) 0.033(1) 1.000 . Uani d ?
O(14) 0.4235(3) 0.1750(3) 0.1353(3) 0.049(1) 1.000 . Uani d ?
O(15) 0.4645(3) 0.0071(3) 0.1097(3) 0.043(1) 1.000 . Uani d ?
O(16) 0.4002(3) 0.1773(4) 0.0023(3) 0.056(1) 1.000 . Uani d ?
O(17) 0.4643(5) 0.2139(4) 0.3033(4) 0.105(2) 1.000 . Uani d ?
O(18) 0.459(1) 0.3810(9) 0.3088(8) 0.095(5) 0.500 . Uani d ?
O(19) 0.475(2) 0.367(1) 0.1719(9) 0.107(6) 0.500 . Uani d ?
O(20) 0.6312(9) 0.267(1) 0.262(2) 0.125(7) 0.500 . Uani d ?
O(21) 0.612(1) 0.278(1) 0.1972(9) 0.103(5) 0.500 . Uani d ?
O(22) 0.4202(8) 0.384(1) 0.2276(9) 0.069(4) 0.500 . Uani d ?
O(23) 0.553(1) 0.362(2) 0.293(1) 0.162(9) 0.500 . Uani d ?
O(24) 0.6649(6) 0.4892(7) 0.0678(5) 0.082(3) 0.700 . Uani d ?
O(25) 0.8574(3) 0.1841(4) 0.1508(3) 0.065(2) 1.000 . Uani d ?
O(26) 0.3051(5) 0.3718(5) 0.8603(4) 0.083(2) 0.800 . Uani d ?
O(27) 0.4907(9) 0.382(1) 0.0430(6) 0.082(4) 0.500 . Uani d ?
O(28) 0.376(2) 0.460(2) 0.795(2) 0.09(1) 0.200 . Uani d ?
N(1) -0.5592(3) 0.2519(3) 0.5767(3) 0.027(1) 1.000 . Uani d ?
N(2) -0.5284(3) 0.0319(3) 0.6982(3) 0.027(1) 1.000 . Uani d ?
N(3) -0.7034(3) 0.2042(3) 0.7450(3) 0.032(1) 1.000 . Uani d ?
N(4) -0.2235(3) 0.3040(3) 0.7370(3) 0.027(1) 1.000 . Uani d ?
N(5) -0.2011(4) 0.0790(3) 0.8475(3) 0.033(1) 1.000 . Uani d ?
N(6) -0.3835(4) 0.2445(4) 0.8967(3) 0.041(1) 1.000 . Uani d ?
N(7) -0.0300(3) 0.3049(3) 0.3210(3) 0.027(1) 1.000 . Uani d ?
N(8) 0.0411(3) 0.3320(3) 0.1405(3) 0.029(1) 1.000 . Uani d ?
N(9) 0.2054(3) 0.3102(3) 0.2306(3) 0.027(1) 1.000 . Uani d ?
C(1) -0.5006(4) 0.1548(4) 0.5449(3) 0.033(1) 1.000 . Uani d ?
C(2) -0.5354(4) 0.0520(4) 0.6075(3) 0.031(1) 1.000 . Uani d ?
C(3) -0.6358(4) 0.0037(4) 0.7607(3) 0.033(1) 1.000 . Uani d ?
C(4) -0.7432(4) 0.1082(4) 0.7558(4) 0.034(1) 1.000 . Uani d ?
C(5) -0.7489(4) 0.3047(4) 0.6746(4) 0.038(2) 1.000 . Uani d ?
C(6) -0.6924(4) 0.2864(4) 0.5874(4) 0.035(1) 1.000 . Uani d ?
C(7) -0.1059(4) 0.2180(4) 0.7326(4) 0.034(1) 1.000 . Uani d ?
C(8) -0.0948(4) 0.1204(4) 0.8150(4) 0.037(2) 1.000 . Uani d ?
C(9) -0.2445(5) 0.0577(4) 0.9439(4) 0.041(2) 1.000 . Uani d ?
C(10) -0.3058(5) 0.1670(5) 0.9615(4) 0.042(2) 1.000 . Uani d ?
C(11) -0.3678(5) 0.3584(4) 0.8585(4) 0.043(2) 1.000 . Uani d ?
C(12) -0.2457(5) 0.3547(4) 0.8049(4) 0.037(2) 1.000 . Uani d ?
C(13) -0.1245(4) 0.3582(4) 0.2665(4) 0.034(1) 1.000 . Uani d ?
C(14) -0.0734(4) 0.4085(4) 0.1719(4) 0.036(2) 1.000 . Uani d ?
C(15) 0.1363(4) 0.3875(4) 0.0899(3) 0.031(1) 1.000 . Uani d ?
C(16) 0.1884(4) 0.4081(4) 0.1508(4) 0.033(1) 1.000 . Uani d ?
C(17) 0.1591(4) 0.3391(4) 0.3116(3) 0.031(1) 1.000 . Uani d ?
C(18) 0.0221(4) 0.3832(4) 0.3267(3) 0.030(1) 1.000 . Uani d ?
C(19) -0.5172(4) 0.3497(4) 0.5165(4) 0.035(1) 1.000 . Uani d ?
C(20) -0.2338(5) 0.3935(4) 0.6525(4) 0.035(1) 1.000 . Uani d ?
C(21) -0.0666(4) 0.2289(4) 0.4067(3) 0.032(1) 1.000 . Uani d ?
C(22) -0.3885(4) 0.3363(4) 0.5191(3) 0.030(1) 1.000 . Uani d ?
C(23) -0.3678(4) 0.3694(4) 0.5797(3) 0.030(1) 1.000 . Uani d ?
C(24) -0.2514(4) 0.3588(4) 0.5842(3) 0.030(1) 1.000 . Uani d ?
C(25) -0.1542(4) 0.3142(4) 0.5270(3) 0.031(1) 1.000 . Uani d ?
C(26) -0.1720(4) 0.2813(4) 0.4661(3) 0.030(1) 1.000 . Uani d ?
C(27) -0.2911(4) 0.2929(4) 0.4622(3) 0.030(1) 1.000 . Uani d ?
H(1) -0.5242 0.1729 0.4913 0.039 1.000 . Uiso c ?
H(2) -0.4153 0.1389 0.5367 0.039 1.000 . Uiso c ?
H(3) -0.4822 -0.0107 0.5906 0.037 1.000 . Uiso c ?
H(4) -0.6161 0.0610 0.6046 0.037 1.000 . Uiso c ?
H(5) -0.4621 -0.0256 0.7123 0.032 1.000 . Uiso c ?
H(6) -0.6554 -0.0481 0.7470 0.040 1.000 . Uiso c ?
H(7) -0.6175 -0.0281 0.8175 0.040 1.000 . Uiso c ?
H(8) -0.8006 0.0958 0.8076 0.041 1.000 . Uiso c ?
H(9) -0.7797 0.1247 0.7080 0.041 1.000 . Uiso c ?
H(10) -0.7297 0.2207 0.7947 0.039 1.000 . Uiso c ?
H(11) -0.8343 0.3221 0.6821 0.045 1.000 . Uiso c ?
H(12) -0.7292 0.3646 0.6763 0.045 1.000 . Uiso c ?
H(13) -0.7188 0.3536 0.5429 0.042 1.000 . Uiso c ?
H(14) -0.7169 0.2301 0.5841 0.042 1.000 . Uiso c ?
H(15) -0.0963 0.1917 0.6863 0.041 1.000 . Uiso c ?
H(16) -0.0436 0.2502 0.7220 0.041 1.000 . Uiso c ?
H(17) -0.0851 0.1429 0.8581 0.045 1.000 . Uiso c ?
H(18) -0.0253 0.0617 0.8042 0.045 1.000 . Uiso c ?
H(19) -0.1818 0.0151 0.8360 0.039 1.000 . Uiso c ?
H(20) -0.3002 0.0159 0.9638 0.049 1.000 . Uiso c ?
H(21) -0.1773 0.0173 0.9734 0.049 1.000 . Uiso c ?
H(22) -0.2461 0.1981 0.9588 0.051 1.000 . Uiso c ?
H(23) -0.3540 0.1551 1.0175 0.051 1.000 . Uiso c ?
H(24) -0.4612 0.2509 0.9222 0.049 1.000 . Uiso c ?
H(25) -0.4277 0.4062 0.8234 0.051 1.000 . Uiso c ?
H(26) -0.3770 0.3861 0.9039 0.051 1.000 . Uiso c ?
H(27) -0.1863 0.3119 0.8411 0.044 1.000 . Uiso c ?
H(28) -0.2400 0.4282 0.7782 0.044 1.000 . Uiso c ?
H(29) -0.1591 0.3041 0.2708 0.041 1.000 . Uiso c ?
H(30) -0.1853 0.4154 0.2867 0.041 1.000 . Uiso c ?
H(31) -0.0580 0.4745 0.1656 0.044 1.000 . Uiso c ?
H(32) -0.1318 0.4261 0.1376 0.044 1.000 . Uiso c ?
H(33) 0.0252 0.3033 0.1072 0.035 1.000 . Uiso c ?
H(34) 0.1988 0.3412 0.0599 0.037 1.000 . Uiso c ?
H(35) 0.1018 0.4564 0.0495 0.037 1.000 . Uiso c ?
H(36) 0.1346 0.4717 0.1662 0.040 1.000 . Uiso c ?
H(37) 0.2645 0.4206 0.1226 0.040 1.000 . Uiso c ?
H(38) 0.2850 0.2736 0.2283 0.032 1.000 . Uiso c ?
H(39) 0.1839 0.2746 0.3587 0.037 1.000 . Uiso c ?
H(40) 0.1915 0.3944 0.3079 0.037 1.000 . Uiso c ?
H(41) -0.0027 0.4532 0.2842 0.036 1.000 . Uiso c ?
H(42) -0.0060 0.3917 0.3826 0.036 1.000 . Uiso c ?
H(43) -0.5224 0.3594 0.4593 0.042 1.000 . Uiso c ?
H(44) -0.5688 0.4138 0.5320 0.042 1.000 . Uiso c ?
H(45) -0.3010 0.4551 0.6608 0.042 1.000 . Uiso c ?
H(46) -0.1618 0.4150 0.6325 0.042 1.000 . Uiso c ?
H(47) -0.0877 0.1746 0.3973 0.038 1.000 . Uiso c ?
H(48) 0.0013 0.1937 0.4355 0.038 1.000 . Uiso c ?
H(49) -0.4342 0.3997 0.6183 0.036 1.000 . Uiso c ?
H(50) -0.0742 0.3064 0.5304 0.037 1.000 . Uiso c ?
H(51) -0.3051 0.2712 0.4203 0.036 1.000 . Uiso c ?
H(52) -0.5542 0.3238 0.7696 0.067 1.000 . Uiso c ?
H(53) -0.2797 0.0845 0.6787 0.030 1.000 . Uiso c ?

loop_
_atom_site_aniso_label
_atom_site_aniso_U_11
_atom_site_aniso_U_22
_atom_site_aniso_U_33
_atom_site_aniso_U_12
_atom_site_aniso_U_13
_atom_site_aniso_U_23
Cu(1) 0.0188(3) 0.0201(3) 0.0483(4) -0.0042(2) -0.0122(3) -0.0107(3)
Cu(2) 0.0250(3) 0.0210(3) 0.0459(4) -0.0086(2) -0.0109(3) -0.0096(3)
Cu(3) 0.0237(3) 0.0151(3) 0.0340(4) -0.0061(2) -0.0112(3) -0.0039(3)
Cl(1) 0.0422(7) 0.0330(7) 0.0381(8) -0.0084(6) -0.0194(6) -0.0118(6)
Cl(2) 0.0319(6) 0.0312(7) 0.0392(8) -0.0151(5) -0.0145(6) 0.0004(6)
Cl(3) 0.0254(6) 0.0260(6) 0.0427(8) -0.0075(5) -0.0048(5) -0.0089(6)
Cl(4) 0.0529(9) 0.0391(9) 0.063(1) -0.0056(7) -0.0167(8) -0.0103(8)
O(1) 0.031(2) 0.033(2) 0.122(4) 0.006(2) -0.034(2) -0.043(2)
O(2) 0.017(1) 0.017(2) 0.040(2) -0.002(1) -0.010(1) -0.007(2)
O(3) 0.031(2) 0.025(2) 0.041(2) -0.014(1) -0.007(2) -0.009(2)
O(4) 0.028(2) 0.016(2) 0.038(2) -0.003(1) -0.012(2) -0.004(2)
O(5) 0.260(8) 0.050(3) 0.045(3) 0.006(4) -0.046(4) -0.022(3)
O(6) 0.140(5) 0.093(4) 0.076(4) -0.085(4) -0.056(3) 0.013(3)
O(7) 0.051(3) 0.170(7) 0.101(5) -0.026(4) -0.045(3) 0.025(5)
O(8) 0.047(2) 0.059(3) 0.031(2) -0.011(2) -0.013(2) -0.010(2)
O(9) 0.050(2) 0.065(3) 0.053(3) -0.027(2) -0.033(2) 0.016(2)
O(10) 0.064(3) 0.044(3) 0.095(4) -0.036(2) -0.034(3) -0.001(2)
O(11) 0.031(2) 0.034(2) 0.053(3) -0.015(2) -0.015(2) 0.001(2)
O(12) 0.061(3) 0.057(3) 0.045(3) 0.008(2) -0.011(2) -0.010(2)
O(13) 0.029(2) 0.030(2) 0.043(2) -0.014(2) 0.002(2) -0.014(2)
O(14) 0.034(2) 0.037(2) 0.089(3) -0.010(2) -0.015(2) -0.032(2)
O(15) 0.040(2) 0.030(2) 0.060(3) 0.000(2) -0.013(2) -0.020(2)
O(16) 0.038(2) 0.061(3) 0.045(3) -0.017(2) -0.005(2) 0.008(2)
O(17) 0.093(4) 0.041(3) 0.156(6) -0.030(3) -0.017(4) -0.001(3)
O(18) 0.13(1) 0.060(7) 0.095(9) -0.030(7) 0.027(9) -0.057(7)
O(19) 0.19(2) 0.078(9) 0.08(1) -0.07(1) -0.08(1) 0.020(8)
O(20) 0.024(5) 0.12(1) 0.28(3) 0.014(6) -0.051(9) -0.13(2)
O(21) 0.028(6) 0.15(1) 0.11(1) 0.008(7) 0.012(6) -0.07(1)
O(22) 0.032(5) 0.071(7) 0.10(1) -0.004(5) -0.015(6) -0.025(8)
O(23) 0.058(8) 0.20(2) 0.26(2) -0.09(1) -0.01(1) -0.07(2)
O(24) 0.070(5) 0.102(6) 0.076(5) -0.049(5) 0.004(4) -0.019(5)
O(25) 0.041(2) 0.106(4) 0.049(3) -0.022(3) -0.016(2) -0.018(3)
O(26) 0.061(4) 0.074(5) 0.073(5) 0.014(3) -0.004(3) -0.019(4)
O(27) 0.076(7) 0.115(9) 0.049(6) -0.022(6) 0.007(5) -0.039(6)
O(28) 0.04(1) 0.06(2) 0.17(3) -0.02(1) 0.00(2) -0.06(2)
N(1) 0.019(2) 0.013(2) 0.044(3) -0.004(2) -0.011(2) -0.002(2)
N(2) 0.021(2) 0.019(2) 0.039(3) -0.003(2) -0.012(2) -0.005(2)
N(3) 0.021(2) 0.032(2) 0.046(3) -0.004(2) -0.008(2) -0.016(2)
N(4) 0.027(2) 0.020(2) 0.038(3) -0.008(2) -0.008(2) -0.010(2)
N(5) 0.038(2) 0.018(2) 0.050(3) -0.009(2) -0.022(2) -0.008(2)
N(6) 0.037(2) 0.040(3) 0.050(3) -0.021(2) 0.006(2) -0.019(2)
N(7) 0.027(2) 0.018(2) 0.034(3) -0.007(2) -0.008(2) -0.004(2)
N(8) 0.030(2) 0.023(2) 0.034(3) -0.005(2) -0.012(2) -0.007(2)
N(9) 0.024(2) 0.020(2) 0.037(3) -0.008(2) -0.013(2) -0.002(2)
C(1) 0.025(2) 0.027(3) 0.042(3) -0.007(2) -0.009(2) -0.006(2)
C(2) 0.029(3) 0.023(3) 0.045(3) -0.008(2) -0.012(2) -0.011(2)
C(3) 0.025(2) 0.031(3) 0.044(3) -0.014(2) -0.010(2) -0.004(3)
C(4) 0.024(2) 0.038(3) 0.043(3) -0.014(2) -0.003(2) -0.011(3)
C(5) 0.018(2) 0.029(3) 0.064(4) -0.002(2) -0.014(2) -0.013(3)
C(6) 0.024(2) 0.026(3) 0.050(4) -0.004(2) -0.016(2) -0.003(3)
C(7) 0.025(2) 0.034(3) 0.045(4) -0.011(2) -0.005(2) -0.013(3)
C(8) 0.031(3) 0.033(3) 0.057(4) -0.006(2) -0.020(3) -0.018(3)
C(9) 0.050(3) 0.025(3) 0.050(4) -0.014(3) -0.024(3) 0.001(3)
C(10) 0.041(3) 0.037(3) 0.048(4) -0.020(3) -0.001(3) -0.009(3)
C(11) 0.047(3) 0.028(3) 0.056(4) -0.013(3) -0.004(3) -0.018(3)
C(12) 0.047(3) 0.023(3) 0.048(4) -0.015(2) -0.014(3) -0.010(3)
C(13) 0.025(2) 0.028(3) 0.047(4) -0.001(2) -0.012(2) -0.011(3)
C(14) 0.032(3) 0.030(3) 0.042(4) -0.005(2) -0.019(2) -0.002(3)
C(15) 0.035(3) 0.020(2) 0.030(3) -0.005(2) -0.007(2) -0.002(2)
C(16) 0.038(3) 0.021(3) 0.041(3) -0.012(2) -0.009(2) -0.005(2)
C(17) 0.037(3) 0.027(3) 0.036(3) -0.017(2) -0.012(2) -0.006(2)
C(18) 0.037(3) 0.020(2) 0.032(3) -0.011(2) -0.002(2) -0.008(2)
C(19) 0.029(3) 0.020(3) 0.050(4) -0.006(2) -0.017(2) 0.001(2)
C(20) 0.039(3) 0.021(3) 0.046(4) -0.013(2) -0.010(3) -0.004(2)
C(21) 0.030(3) 0.025(3) 0.038(3) -0.013(2) -0.012(2) 0.001(2)
C(22) 0.029(2) 0.014(2) 0.039(3) -0.008(2) -0.014(2) 0.007(2)
C(23) 0.028(2) 0.011(2) 0.039(3) -0.004(2) -0.007(2) 0.003(2)
C(24) 0.035(3) 0.014(2) 0.038(3) -0.011(2) -0.012(2) 0.002(2)
C(25) 0.029(3) 0.022(2) 0.039(3) -0.012(2) -0.012(2) 0.002(2)
C(26) 0.029(3) 0.019(2) 0.036(3) -0.010(2) -0.006(2) 0.000(2)
C(27) 0.030(3) 0.021(2) 0.037(3) -0.010(2) -0.010(2) -0.002(2)

loop_
_atom_type_symbol
_atom_type_oxidation_number
_atom_type_number_in_cell
_atom_type_scat_dispersion_real
_atom_type_scat_dispersion_imag
_atom_type_scat_source
Cu 0 6 0.263 1.266
;International Tables for Crystallography
(1992, Vol. C, Tables 4.2.6.8 and 6.1.1.1)
;
C 0 54 0.002 0.002
;International Tables for Crystallography
(1992, Vol. C, Tables 4.2.6.8 and 6.1.1.1)
;
N 0 18 0.004 0.003
;International Tables for Crystallography
(1992, Vol. C, Tables 4.2.6.8 and 6.1.1.1)
;
Cl 0 8 0.132 0.159
;International Tables for Crystallography
(1992, Vol. C, Tables 4.2.6.8 and 6.1.1.1)
;
O 0 46 0.008 0.006
;International Tables for Crystallography
(1992, Vol. C, Tables 4.2.6.8 and 6.1.1.1)
;
H 0 126 0.000 0.000
;International Tables for Crystallography
(1992, Vol. C, Table 6.1.1.2)
;

loop_
_geom_angle_atom_site_label_1
_geom_angle_atom_site_label_2
_geom_angle_atom_site_label_3
_geom_angle
_geom_angle_site_symmetry_1
_geom_angle_site_symmetry_2
_geom_angle_site_symmetry_3
_geom_angle_publ_flag
Cu(2) Cu(1) O(1) 40.8(1) . . . yes
Cu(2) Cu(1) O(2) 43.90(9) . . . yes
Cu(2) Cu(1) N(1) 129.09(9) . . . yes
Cu(2) Cu(1) N(2) 131.8(1) . . . yes
Cu(2) Cu(1) N(3) 131.0(1) . . . yes
O(1) Cu(1) O(2) 80.7(1) . . . yes
O(1) Cu(1) N(1) 111.5(2) . . . yes
O(1) Cu(1) N(2) 166.7(2) . . . yes
O(1) Cu(1) N(3) 96.1(2) . . . yes
O(2) Cu(1) N(1) 106.0(1) . . . yes
O(2) Cu(1) N(2) 97.7(1) . . . yes
O(2) Cu(1) N(3) 173.4(2) . . . yes
N(1) Cu(1) N(2) 81.7(1) . . . yes
N(1) Cu(1) N(3) 80.5(2) . . . yes
N(2) Cu(1) N(3) 84.1(2) . . . yes
Cu(1) Cu(2) O(1) 40.3(1) . . . yes
Cu(1) Cu(2) O(2) 44.01(8) . . . yes
Cu(1) Cu(2) N(4) 129.0(1) . . . yes
Cu(1) Cu(2) N(5) 133.5(1) . . . yes
Cu(1) Cu(2) N(6) 129.2(1) . . . yes
O(1) Cu(2) O(2) 80.3(1) . . . yes
O(1) Cu(2) N(4) 110.0(2) . . . yes
O(1) Cu(2) N(5) 168.6(2) . . . yes
O(1) Cu(2) N(6) 95.3(2) . . . yes
O(2) Cu(2) N(4) 107.6(1) . . . yes
O(2) Cu(2) N(5) 98.4(1) . . . yes
O(2) Cu(2) N(6) 171.7(1) . . . yes
N(4) Cu(2) N(5) 81.2(1) . . . yes
N(4) Cu(2) N(6) 80.6(2) . . . yes
N(5) Cu(2) N(6) 84.5(2) . . . yes
O(3) Cu(3) O(4) 88.5(1) . . . yes
O(3) Cu(3) N(7) 98.5(1) . . . yes
O(3) Cu(3) N(8) 94.0(1) . . . yes
O(3) Cu(3) N(9) 178.6(2) . . . yes
O(4) Cu(3) N(7) 107.4(1) . . . yes
O(4) Cu(3) N(8) 169.1(1) . . . yes
O(4) Cu(3) N(9) 92.5(1) . . . yes
N(7) Cu(3) N(8) 82.8(2) . . . yes
N(7) Cu(3) N(9) 82.2(1) . . . yes
N(8) Cu(3) N(9) 84.9(2) . . . yes
O(5) Cl(1) O(6) 110.6(4) . . . yes
O(5) Cl(1) O(7) 108.1(5) . . . yes
O(5) Cl(1) O(8) 109.4(3) . . . yes
O(6) Cl(1) O(7) 107.3(4) . . . yes
O(6) Cl(1) O(8) 112.5(3) . . . yes
O(7) Cl(1) O(8) 108.8(3) . . . yes
O(9) Cl(2) O(10) 111.1(3) . . . yes
O(9) Cl(2) O(11) 109.0(2) . . . yes
O(9) Cl(2) O(12) 110.1(3) . . . yes
O(10) Cl(2) O(11) 108.1(2) . . . yes
O(10) Cl(2) O(12) 110.1(3) . . . yes
O(11) Cl(2) O(12) 108.5(3) . . . yes
O(13) Cl(3) O(14) 108.6(2) . . . yes
O(13) Cl(3) O(15) 109.5(2) . . . yes
O(13) Cl(3) O(16) 109.0(2) . . . yes
O(14) Cl(3) O(15) 109.6(2) . . . yes
O(14) Cl(3) O(16) 109.8(3) . . . yes
O(15) Cl(3) O(16) 110.3(3) . . . yes
O(17) Cl(4) O(18) 108.3(6) . . . yes
O(17) Cl(4) O(19) 108.4(5) . . . yes
O(17) Cl(4) O(20) 107.1(8) . . . yes
O(17) Cl(4) O(21) 107.7(7) . . . yes
O(17) Cl(4) O(22) 101.2(6) . . . yes
O(17) Cl(4) O(23) 131.2(9) . . . yes
O(18) Cl(4) O(19) 107.8(8) . . . yes
O(18) Cl(4) O(20) 109(1) . . . yes
O(18) Cl(4) O(21) 142.2(9) . . . yes
O(18) Cl(4) O(22) 71.0(8) . . . yes
O(18) Cl(4) O(23) 44.1(8) . . . yes
O(19) Cl(4) O(20) 116(1) . . . yes
O(19) Cl(4) O(21) 70.8(9) . . . yes
O(19) Cl(4) O(22) 42.4(6) . . . yes
O(19) Cl(4) O(23) 118(1) . . . yes
O(20) Cl(4) O(21) 48.4(8) . . . yes
O(20) Cl(4) O(22) 150(1) . . . yes
O(20) Cl(4) O(23) 66.2(9) . . . yes
O(21) Cl(4) O(22) 112.7(8) . . . yes
O(21) Cl(4) O(23) 102(1) . . . yes
O(22) Cl(4) O(23) 102(1) . . . yes
Cu(1) O(1) Cu(2) 98.9(2) . . . yes
Cu(1) O(1) H(52) 130.5 . . . no
Cu(2) O(1) H(52) 130.6 . . . no
Cu(1) O(2) Cu(2) 92.1(1) . . . yes
Cu(1) O(2) H(53) 134.0 . . . no
Cu(2) O(2) H(53) 133.9 . . . no
Cl(4) O(18) O(22) 51.6(5) . . . yes
Cl(4) O(18) O(23) 66(2) . . . yes
O(22) O(18) O(23) 104(2) . . . yes
Cl(4) O(19) O(21) 51.5(6) . . . yes
Cl(4) O(19) O(22) 57.4(9) . . . yes
O(21) O(19) O(22) 108(1) . . . yes
Cl(4) O(20) O(21) 69.4(8) . . . yes
Cl(4) O(20) O(23) 58.0(7) . . . yes
O(21) O(20) O(23) 111(2) . . . yes
Cl(4) O(21) O(19) 57.7(6) . . . yes
Cl(4) O(21) O(20) 62.2(9) . . . yes
O(19) O(21) O(20) 117(1) . . . yes
Cl(4) O(22) O(18) 57.5(6) . . . yes
Cl(4) O(22) O(19) 80(1) . . . yes
O(18) O(22) O(19) 129(1) . . . yes
Cl(4) O(23) O(18) 70(1) . . . yes
Cl(4) O(23) O(20) 56(1) . . . yes
O(18) O(23) O(20) 124(2) . . . yes
Cu(1) N(1) C(1) 98.2(3) . . . yes
Cu(1) N(1) C(6) 104.3(3) . . . yes
Cu(1) N(1) C(19) 122.2(3) . . . yes
C(1) N(1) C(6) 112.7(4) . . . yes
C(1) N(1) C(19) 111.3(4) . . . yes
C(6) N(1) C(19) 107.9(3) . . . yes
Cu(1) N(2) C(2) 114.1(3) . . . yes
Cu(1) N(2) C(3) 104.9(3) . . . yes
Cu(1) N(2) H(5) 108.4 . . . no
C(2) N(2) C(3) 112.8(4) . . . yes
C(2) N(2) H(5) 108.2 . . . no
C(3) N(2) H(5) 108.3 . . . no
Cu(1) N(3) C(4) 110.2(3) . . . yes
Cu(1) N(3) C(5) 107.1(3) . . . yes
Cu(1) N(3) H(10) 108.5 . . . no
C(4) N(3) C(5) 113.8(4) . . . yes
C(4) N(3) H(10) 108.6 . . . no
C(5) N(3) H(10) 108.5 . . . no
Cu(2) N(4) C(7) 98.0(3) . . . yes
Cu(2) N(4) C(12) 103.2(3) . . . yes
Cu(2) N(4) C(20) 122.5(3) . . . yes
C(7) N(4) C(12) 113.2(4) . . . yes
C(7) N(4) C(20) 110.7(4) . . . yes
C(12) N(4) C(20) 108.8(4) . . . yes
Cu(2) N(5) C(8) 114.6(3) . . . yes
Cu(2) N(5) C(9) 102.8(3) . . . yes
Cu(2) N(5) H(19) 108.8 . . . no
C(8) N(5) C(9) 113.0(4) . . . yes
C(8) N(5) H(19) 108.7 . . . no
C(9) N(5) H(19) 108.7 . . . no
Cu(2) N(6) C(10) 110.7(3) . . . yes
Cu(2) N(6) C(11) 107.3(3) . . . yes
Cu(2) N(6) H(24) 108.3 . . . no
C(10) N(6) C(11) 113.8(4) . . . yes
C(10) N(6) H(24) 108.3 . . . no
C(11) N(6) H(24) 108.3 . . . no
Cu(3) N(7) C(13) 100.2(3) . . . yes
Cu(3) N(7) C(18) 105.3(3) . . . yes
Cu(3) N(7) C(21) 110.4(3) . . . yes
C(13) N(7) C(18) 114.0(4) . . . yes
C(13) N(7) C(21) 113.2(4) . . . yes
C(18) N(7) C(21) 112.7(4) . . . yes
Cu(3) N(8) C(14) 112.5(3) . . . yes
Cu(3) N(8) C(15) 104.2(3) . . . yes
Cu(3) N(8) H(33) 109.0 . . . no
C(14) N(8) C(15) 113.1(4) . . . yes
C(14) N(8) H(33) 109.0 . . . no
C(15) N(8) H(33) 109.0 . . . no
Cu(3) N(9) C(16) 110.7(3) . . . yes
Cu(3) N(9) C(17) 106.5(3) . . . yes
Cu(3) N(9) H(38) 108.5 . . . no
C(16) N(9) C(17) 113.9(4) . . . yes
C(16) N(9) H(38) 108.6 . . . no
C(17) N(9) H(38) 108.5 . . . no
N(1) C(1) C(2) 112.5(4) . . . yes
N(1) C(1) H(1) 108.7 . . . no
N(1) C(1) H(2) 108.7 . . . no
C(2) C(1) H(1) 108.7 . . . no
C(2) C(1) H(2) 108.7 . . . no
H(1) C(1) H(2) 109.5 . . . no
N(2) C(2) C(1) 112.8(4) . . . yes
N(2) C(2) H(3) 108.7 . . . no
N(2) C(2) H(4) 108.7 . . . no
C(1) C(2) H(3) 108.6 . . . no
C(1) C(2) H(4) 108.6 . . . no
H(3) C(2) H(4) 109.4 . . . no
N(2) C(3) C(4) 110.0(4) . . . yes
N(2) C(3) H(6) 109.3 . . . no
N(2) C(3) H(7) 109.2 . . . no
C(4) C(3) H(6) 109.4 . . . no
C(4) C(3) H(7) 109.4 . . . no
H(6) C(3) H(7) 109.5 . . . no
N(3) C(4) C(3) 110.6(4) . . . yes
N(3) C(4) H(8) 109.2 . . . no
N(3) C(4) H(9) 109.3 . . . no
C(3) C(4) H(8) 109.2 . . . no
C(3) C(4) H(9) 109.3 . . . no
H(8) C(4) H(9) 109.4 . . . no
N(3) C(5) C(6) 110.7(4) . . . yes
N(3) C(5) H(11) 109.2 . . . no
N(3) C(5) H(12) 109.2 . . . no
C(6) C(5) H(11) 109.2 . . . no
C(6) C(5) H(12) 109.2 . . . no
H(11) C(5) H(12) 109.5 . . . no
N(1) C(6) C(5) 110.2(4) . . . yes
N(1) C(6) H(13) 109.3 . . . no
N(1) C(6) H(14) 109.3 . . . no
C(5) C(6) H(13) 109.2 . . . no
C(5) C(6) H(14) 109.2 . . . no
H(13) C(6) H(14) 109.5 . . . no
N(4) C(7) C(8) 112.7(4) . . . yes
N(4) C(7) H(15) 108.7 . . . no
N(4) C(7) H(16) 108.7 . . . no
C(8) C(7) H(15) 108.6 . . . no
C(8) C(7) H(16) 108.6 . . . no
H(15) C(7) H(16) 109.5 . . . no
N(5) C(8) C(7) 113.1(4) . . . yes
N(5) C(8) H(17) 108.6 . . . no
N(5) C(8) H(18) 108.6 . . . no
C(7) C(8) H(17) 108.6 . . . no
C(7) C(8) H(18) 108.6 . . . no
H(17) C(8) H(18) 109.4 . . . no
N(5) C(9) C(10) 109.3(4) . . . yes
N(5) C(9) H(20) 109.6 . . . no
N(5) C(9) H(21) 109.5 . . . no
C(10) C(9) H(20) 109.5 . . . no
C(10) C(9) H(21) 109.4 . . . no
H(20) C(9) H(21) 109.5 . . . no
N(6) C(10) C(9) 110.1(5) . . . yes
N(6) C(10) H(22) 109.3 . . . no
N(6) C(10) H(23) 109.3 . . . no
C(9) C(10) H(22) 109.3 . . . no
C(9) C(10) H(23) 109.3 . . . no
H(22) C(10) H(23) 109.5 . . . no
N(6) C(11) C(12) 110.6(4) . . . yes
N(6) C(11) H(25) 109.2 . . . no
N(6) C(11) H(26) 109.2 . . . no
C(12) C(11) H(25) 109.2 . . . no
C(12) C(11) H(26) 109.2 . . . no
H(25) C(11) H(26) 109.4 . . . no
N(4) C(12) C(11) 111.2(4) . . . yes
N(4) C(12) H(27) 109.0 . . . no
N(4) C(12) H(28) 109.0 . . . no
C(11) C(12) H(27) 109.0 . . . no
C(11) C(12) H(28) 109.0 . . . no
H(27) C(12) H(28) 109.5 . . . no
N(7) C(13) C(14) 111.6(4) . . . yes
N(7) C(13) H(29) 108.9 . . . no
N(7) C(13) H(30) 108.9 . . . no
C(14) C(13) H(29) 109.0 . . . no
C(14) C(13) H(30) 109.0 . . . no
H(29) C(13) H(30) 109.5 . . . no
N(8) C(14) C(13) 112.8(4) . . . yes
N(8) C(14) H(31) 108.7 . . . no
N(8) C(14) H(32) 108.6 . . . no
C(13) C(14) H(31) 108.6 . . . no
C(13) C(14) H(32) 108.6 . . . no
H(31) C(14) H(32) 109.5 . . . no
N(8) C(15) C(16) 109.4(4) . . . yes
N(8) C(15) H(34) 109.5 . . . no
N(8) C(15) H(35) 109.4 . . . no
C(16) C(15) H(34) 109.5 . . . no
C(16) C(15) H(35) 109.4 . . . no
H(34) C(15) H(35) 109.5 . . . no
N(9) C(16) C(15) 110.4(4) . . . yes
N(9) C(16) H(36) 109.2 . . . no
N(9) C(16) H(37) 109.2 . . . no
C(15) C(16) H(36) 109.3 . . . no
C(15) C(16) H(37) 109.2 . . . no
H(36) C(16) H(37) 109.5 . . . no
N(9) C(17) C(18) 110.9(4) . . . yes
N(9) C(17) H(39) 109.0 . . . no
N(9) C(17) H(40) 109.1 . . . no
C(18) C(17) H(39) 109.1 . . . no
C(18) C(17) H(40) 109.2 . . . no
H(39) C(17) H(40) 109.5 . . . no
N(7) C(18) C(17) 110.1(4) . . . yes
N(7) C(18) H(41) 109.3 . . . no
N(7) C(18) H(42) 109.3 . . . no
C(17) C(18) H(41) 109.4 . . . no
C(17) C(18) H(42) 109.4 . . . no
H(41) C(18) H(42) 109.4 . . . no
N(1) C(19) C(22) 113.1(4) . . . yes
N(1) C(19) H(43) 108.6 . . . no
N(1) C(19) H(44) 108.6 . . . no
C(22) C(19) H(43) 108.6 . . . no
C(22) C(19) H(44) 108.6 . . . no
H(43) C(19) H(44) 109.4 . . . no
N(4) C(20) C(24) 113.4(4) . . . yes
N(4) C(20) H(45) 108.5 . . . no
N(4) C(20) H(46) 108.5 . . . no
C(24) C(20) H(45) 108.5 . . . no
C(24) C(20) H(46) 108.5 . . . no
H(45) C(20) H(46) 109.4 . . . no
N(7) C(21) C(26) 116.5(4) . . . yes
N(7) C(21) H(47) 107.7 . . . no
N(7) C(21) H(48) 107.7 . . . no
C(26) C(21) H(47) 107.7 . . . no
C(26) C(21) H(48) 107.7 . . . no
H(47) C(21) H(48) 109.5 . . . no
C(19) C(22) C(23) 118.7(5) . . . yes
C(19) C(22) C(27) 121.7(5) . . . yes
C(23) C(22) C(27) 119.6(4) . . . yes
C(22) C(23) C(24) 120.6(5) . . . yes
C(22) C(23) H(49) 119.8 . . . no
C(24) C(23) H(49) 119.6 . . . no
C(20) C(24) C(23) 118.4(5) . . . yes
C(20) C(24) C(25) 122.4(4) . . . yes
C(23) C(24) C(25) 119.1(5) . . . yes
C(24) C(25) C(26) 121.6(4) . . . yes
C(24) C(25) H(50) 119.2 . . . no
C(26) C(25) H(50) 119.3 . . . no
C(21) C(26) C(25) 121.5(4) . . . yes
C(21) C(26) C(27) 119.9(5) . . . yes
C(25) C(26) C(27) 118.6(5) . . . yes
C(22) C(27) C(26) 120.5(5) . . . yes
C(22) C(27) H(51) 119.7 . . . no
C(26) C(27) H(51) 119.7 . . . no

loop_
_geom_bond_atom_site_label_1
_geom_bond_atom_site_label_2
_geom_bond_distance
_geom_bond_site_symmetry_1
_geom_bond_site_symmetry_2
_geom_bond_publ_flag
Cu(1) Cu(2) 2.9041(8) . . yes
Cu(1) O(1) 1.900(4) . . yes
Cu(1) O(2) 2.019(3) . . yes
Cu(1) N(1) 2.358(4) . . yes
Cu(1) N(2) 2.015(4) . . yes
Cu(1) N(3) 2.049(4) . . yes
Cu(2) O(1) 1.922(3) . . yes
Cu(2) O(2) 2.015(3) . . yes
Cu(2) N(4) 2.383(4) . . yes
Cu(2) N(5) 2.007(4) . . yes
Cu(2) N(6) 2.025(5) . . yes
Cu(3) O(3) 2.002(3) . . yes
Cu(3) O(4) 2.020(3) . . yes
Cu(3) N(7) 2.284(4) . . yes
Cu(3) N(8) 2.024(4) . . yes
Cu(3) N(9) 2.005(4) . . yes
Cl(1) O(5) 1.376(5) . . yes
Cl(1) O(6) 1.401(4) . . yes
Cl(1) O(7) 1.412(5) . . yes
Cl(1) O(8) 1.438(4) . . yes
Cl(2) O(9) 1.425(4) . . yes
Cl(2) O(10) 1.428(4) . . yes
Cl(2) O(11) 1.439(3) . . yes
Cl(2) O(12) 1.417(4) . . yes
Cl(3) O(13) 1.447(3) . . yes
Cl(3) O(14) 1.444(4) . . yes
Cl(3) O(15) 1.432(4) . . yes
Cl(3) O(16) 1.433(4) . . yes
Cl(4) O(17) 1.439(5) . . yes
Cl(4) O(18) 1.401(9) . . yes
Cl(4) O(19) 1.52(1) . . yes
Cl(4) O(20) 1.335(9) . . yes
Cl(4) O(21) 1.41(1) . . yes
Cl(4) O(22) 1.30(1) . . yes
Cl(4) O(23) 1.37(2) . . yes
O(1) H(52) 0.82 . . no
O(2) H(53) 0.82 . . no
O(18) O(22) 1.57(2) . . yes
O(18) O(23) 1.04(2) . . yes
O(19) O(21) 1.70(2) . . yes
O(19) O(22) 1.04(2) . . yes
O(20) O(21) 1.13(2) . . yes
O(20) O(23) 1.48(3) . . yes
O(26) O(28) 1.62(2) . . yes
N(1) C(1) 1.480(6) . . yes
N(1) C(6) 1.475(6) . . yes
N(1) C(19) 1.495(6) . . yes
N(2) C(2) 1.484(6) . . yes
N(2) C(3) 1.490(6) . . yes
N(2) H(5) 0.90 . . no
N(3) C(4) 1.493(6) . . yes
N(3) C(5) 1.471(7) . . yes
N(3) H(10) 0.90 . . no
N(4) C(7) 1.471(6) . . yes
N(4) C(12) 1.483(6) . . yes
N(4) C(20) 1.485(7) . . yes
N(5) C(8) 1.473(6) . . yes
N(5) C(9) 1.517(7) . . yes
N(5) H(19) 0.90 . . no
N(6) C(10) 1.475(7) . . yes
N(6) C(11) 1.500(6) . . yes
N(6) H(24) 0.90 . . no
N(7) C(13) 1.473(6) . . yes
N(7) C(18) 1.477(6) . . yes
N(7) C(21) 1.482(6) . . yes
N(8) C(14) 1.488(6) . . yes
N(8) C(15) 1.488(6) . . yes
N(8) H(33) 0.90 . . no
N(9) C(16) 1.491(6) . . yes
N(9) C(17) 1.480(6) . . yes
N(9) H(38) 0.90 . . no
C(1) C(2) 1.520(7) . . yes
C(1) H(1) 0.95 . . no
C(1) H(2) 0.95 . . no
C(2) H(3) 0.95 . . no
C(2) H(4) 0.95 . . no
C(3) C(4) 1.521(7) . . yes
C(3) H(6) 0.95 . . no
C(3) H(7) 0.95 . . no
C(4) H(8) 0.95 . . no
C(4) H(9) 0.95 . . no
C(5) C(6) 1.518(8) . . yes
C(5) H(11) 0.95 . . no
C(5) H(12) 0.95 . . no
C(6) H(13) 0.95 . . no
C(6) H(14) 0.95 . . no
C(7) C(8) 1.513(8) . . yes
C(7) H(15) 0.95 . . no
C(7) H(16) 0.95 . . no
C(8) H(17) 0.95 . . no
C(8) H(18) 0.95 . . no
C(9) C(10) 1.505(7) . . yes
C(9) H(20) 0.95 . . no
C(9) H(21) 0.95 . . no
C(10) H(22) 0.95 . . no
C(10) H(23) 0.95 . . no
C(11) C(12) 1.487(7) . . yes
C(11) H(25) 0.95 . . no
C(11) H(26) 0.95 . . no
C(12) H(27) 0.95 . . no
C(12) H(28) 0.95 . . no
C(13) C(14) 1.526(8) . . yes
C(13) H(29) 0.95 . . no
C(13) H(30) 0.95 . . no
C(14) H(31) 0.95 . . no
C(14) H(32) 0.95 . . no
C(15) C(16) 1.517(7) . . yes
C(15) H(34) 0.95 . . no
C(15) H(35) 0.95 . . no
C(16) H(36) 0.95 . . no
C(16) H(37) 0.95 . . no
C(17) C(18) 1.516(7) . . yes
C(17) H(39) 0.95 . . no
C(17) H(40) 0.95 . . no
C(18) H(41) 0.95 . . no
C(18) H(42) 0.95 . . no
C(19) C(22) 1.510(6) . . yes
C(19) H(43) 0.95 . . no
C(19) H(44) 0.95 . . no
C(20) C(24) 1.509(7) . . yes
C(20) H(45) 0.95 . . no
C(20) H(46) 0.95 . . no
C(21) C(26) 1.513(7) . . yes
C(21) H(47) 0.95 . . no
C(21) H(48) 0.95 . . no
C(22) C(23) 1.392(7) . . yes
C(22) C(27) 1.392(7) . . yes
C(23) C(24) 1.383(7) . . yes
C(23) H(49) 0.95 . . no
C(24) C(25) 1.400(7) . . yes
C(25) C(26) 1.377(7) . . yes
C(25) H(50) 0.95 . . no
C(26) C(27) 1.408(6) . . yes
C(27) H(51) 0.95 . . no

loop_
_geom_contact_atom_site_label_1
_geom_contact_atom_site_label_2
_geom_contact_distance
_geom_contact_site_symmetry_1
_geom_contact_site_symmetry_2
_geom_contact_publ_flag
Cu(1) O(15) 3.008(4) . 2_556 no
Cu(2) O(15) 3.094(4) . 2_556 no
Cu(3) O(13) 2.485(3) . . no
Cu(3) O(14) 3.531(4) . . no
Cu(3) Cl(3) 3.583(1) . . no
Cl(2) O(3) 3.591(4) . 2_556 no
Cl(4) O(27) 3.51(1) . . no
O(1) O(26) 2.679(7) . 1_455 no
O(1) O(28) 2.69(2) . 1_455 no
O(1) O(15) 3.411(5) . 2_556 no
O(2) O(4) 2.637(4) . 2_556 no
O(2) O(15) 3.161(5) . 2_556 no
O(2) O(13) 3.383(5) . 2_556 no
O(3) O(25) 2.656(5) . 1_455 no
O(3) O(11) 2.775(5) . 2_556 no
O(3) O(13) 2.942(4) . . no
O(3) N(5) 3.187(5) . 2_556 no
O(3) O(9) 3.226(5) . 2_556 no
O(3) C(8) 3.347(6) . 2_556 no
O(4) O(12) 2.790(5) . . no
O(4) O(13) 2.978(5) . . no
O(4) N(2) 3.379(5) . 2_556 no
O(4) O(14) 3.483(5) . . no
O(4) O(11) 3.583(4) . 2_556 no
O(5) N(8) 2.966(7) . 1_556 no
O(5) O(25) 3.296(8) . 1_456 no
O(5) C(15) 3.305(8) . 1_556 no
O(5) C(15) 3.342(7) . 2_566 no
O(5) C(16) 3.587(8) . 2_566 no
O(6) O(25) 3.085(7) . 1_456 no
O(6) C(8) 3.460(7) . . no
O(7) O(26) 2.906(9) . . no
O(7) N(3) 3.178(8) . 1_655 no
O(7) O(16) 3.181(6) . 1_556 no
O(7) C(9) 3.408(8) . 2_557 no
O(7) O(13) 3.461(7) . 1_556 no
O(7) C(4) 3.583(9) . 1_655 no
O(8) N(3) 3.325(5) . 1_655 no
O(8) C(5) 3.328(7) . 1_655 no
O(8) C(12) 3.375(6) . . no
O(9) O(20) 3.14(2) . 2_656 no
O(9) O(25) 3.348(6) . 2_656 no
O(9) C(3) 3.443(6) . 1_655 no
O(9) C(4) 3.530(7) . 1_655 no
O(9) C(2) 3.563(6) . 1_655 no
O(10) C(6) 3.424(6) . 1_655 no
O(10) C(25) 3.569(6) . . no
O(11) C(21) 3.385(6) . . no
O(11) C(25) 3.411(6) . . no
O(11) C(26) 3.535(6) . . no
O(11) C(21) 3.581(6) . 2_556 no
O(11) C(7) 3.599(7) . . no
O(12) C(1) 3.534(6) . 2_556 no
O(13) N(5) 2.974(5) . 2_556 no
O(13) N(8) 3.144(5) . . no
O(13) C(15) 3.244(6) . . no
O(13) C(9) 3.258(6) . 2_556 no
O(13) N(9) 3.401(5) . . no
O(14) O(27) 2.94(1) . . no
O(14) N(9) 3.032(5) . . no
O(14) C(3) 3.207(6) . 2_556 no
O(14) O(19) 3.22(1) . . no
O(14) N(2) 3.289(6) . 2_556 no
O(14) O(17) 3.308(8) . . no
O(14) C(16) 3.426(6) . . no
O(15) C(3) 3.376(6) . 2_556 no
O(15) N(2) 3.379(6) . 2_556 no
O(15) O(16) 3.395(6) . 2_655 no
O(15) C(9) 3.542(6) . 2_556 no
O(15) N(5) 3.588(5) . 2_556 no
O(16) O(26) 2.927(8) . 1_554 no
O(16) N(6) 2.950(5) . 1_654 no
O(16) C(10) 3.379(7) . 1_654 no
O(17) N(2) 3.165(7) . 2_556 no
O(17) C(2) 3.224(7) . 2_556 no
O(17) C(3) 3.307(8) . 2_556 no
O(17) N(9) 3.315(7) . . no
O(17) C(17) 3.424(7) . . no
O(18) O(28) 3.17(3) . 2_666 no
O(18) C(20) 3.41(1) . 2_566 no
O(18) C(19) 3.48(1) . 1_655 no
O(19) O(27) 2.08(2) . . no
O(19) O(24) 3.07(2) . . no
O(19) C(11) 3.37(2) . 2_566 no
O(19) C(16) 3.40(2) . . no
O(19) N(9) 3.41(2) . . no
O(20) O(25) 2.94(2) . . no
O(20) O(28) 3.44(3) . 2_666 no
O(20) O(24) 3.55(2) . . no
O(21) O(25) 2.76(1) . . no
O(21) O(27) 2.98(2) . . no
O(21) O(24) 3.03(2) . . no
O(21) C(3) 3.56(2) . 2_556 no
O(22) O(27) 3.02(2) . . no
O(22) N(9) 3.10(1) . . no
O(22) C(11) 3.13(1) . 2_566 no
O(22) C(17) 3.25(1) . . no
O(22) C(16) 3.29(1) . . no
O(22) C(12) 3.32(1) . 2_566 no
O(23) O(28) 2.62(3) . 2_666 no
O(23) C(27) 3.54(2) . 1_655 no
O(24) O(28) 2.56(3) . 2_666 no
O(24) O(27) 2.69(1) . 2_665 no
O(24) O(26) 2.80(1) . 2_666 no
O(24) O(27) 3.18(1) . . no
O(24) C(15) 3.404(8) . 2_665 no
O(24) C(11) 3.553(9) . 2_566 no
O(24) C(16) 3.596(9) . 2_665 no
O(25) N(8) 3.458(6) . 1_655 no
O(26) C(14) 3.238(8) . 2_566 no
O(27) O(27) 3.05(2) . 2_665 no
O(27) C(11) 3.19(1) . 1_654 no
O(27) N(6) 3.37(1) . 1_654 no
O(27) C(10) 3.52(1) . 1_654 no
O(27) C(16) 3.53(1) . . no
O(28) C(11) 3.21(3) . 1_655 no
O(28) C(13) 3.27(3) . 2_566 no
O(28) C(14) 3.40(2) . 2_566 no
O(28) N(6) 3.56(3) . 1_655 no
C(19) C(23) 3.435(7) . 2_466 no
